data_9008582
loop_
_publ_author_name
'Wyckoff, R. W. G.'

_publ_section_title
;
 Second edition. Interscience Publishers, New York, New York
 Sample is the beta form of the monoclinic phase
;
_journal_name_full 'Crystal Structures'
_journal_page_first 7
_journal_page_last 83
_journal_volume 1
_journal_year 1963
_chemical_formula_sum Se8
_chemical_name_common Selenium
_chemical_name_mineral Selenium
_space_group_IT_number 14
_symmetry_space_group_name_Hall '-P 2yab'
_symmetry_space_group_name_H-M 'P 1 21/a 1'
_cell_angle_alpha 90
_cell_angle_beta 93.133
_cell_angle_gamma 90
_cell_length_a 12.85
_cell_length_b 8.07
_cell_length_c 9.31
_cell_formula_units_Z 4
_cell_volume 963.999
_database_code_amcsd 0011260
_exptl_crystal_density_diffrn 4.352
_cod_database_code 9008582

loop_
_space_group_symop_operation_xyz
x,y,z
1/2+x,1/2-y,z
1/2-x,1/2+y,-z
-x,-y,-z

loop_
_atom_site_label
_atom_site_fract_x
_atom_site_fract_y
_atom_site_fract_z
Se1 0.58400 0.31500 0.43700
Se2 0.47700 0.22700 0.24600
Se3 0.32800 0.39800 0.24000
Se4 0.35200 0.58000 0.05000
Se5 0.41000 0.83100 0.15700
Se6 0.59000 0.84000 0.14200
Se7 0.66000 0.75400 0.36800
Se8 0.71000 0.47900 0.33400

loop_
_cod_related_entry_id
_cod_related_entry_database
_cod_related_entry_code
1 ChemSpider 122876
2 AMCSD 0011260
